data_4115890
loop_
_publ_author_name
'Wen-Feng Liaw'
'Nan-Hung Lee'
'Chien-Hong Chen'
'Chien-Ming Lee'
'Gene-Hsiang Lee'
'Shie-Ming Peng'

_publ_section_title
;
 Dinuclear and Mononuclear Iron(II)-Thiolate Complexes with Mixed
 CO/CN-Ligands: Synthetic Advances for Iron Sites of [Fe]-Only
 Hydrogenases
;
_journal_name_full 'Journal of the American Chemical Society'
_journal_page_first 488
_journal_page_last 494
_journal_paper_doi 10.1021/ja992300q
_journal_volume 122
_journal_year 2000
_chemical_formula_sum 'C98 H86 Cl4 Fe2 N4 O4 P4 S4'
_chemical_formula_weight 1889.33
_chemical_name_systematic
; 
 ? 
;
_space_group_IT_number 14
_symmetry_cell_setting monoclinic
_symmetry_space_group_name_Hall '-P 2yn'
_symmetry_space_group_name_H-M 'P 1 21/n 1'
_atom_sites_solution_hydrogens geom
_atom_sites_solution_primary direct
_atom_sites_solution_secondary difmap
_audit_creation_method SHELXL
_cell_angle_alpha 90.00
_cell_angle_beta 92.059(12)
_cell_angle_gamma 90.00
_cell_formula_units_Z 2
_cell_length_a 10.8873(15)
_cell_length_b 17.574(2)
_cell_length_c 24.673(4)
_cell_measurement_reflns_used 25
_cell_measurement_temperature 293(2)
_cell_measurement_theta_max 15.12
_cell_measurement_theta_min 9.40
_cell_volume 4717.7(11)
_computing_cell_refinement 'NONIUS CAD4'
_computing_data_collection 'NONIUS CAD4'
_computing_data_reduction 'NRCSDP DATRD2'
_computing_molecular_graphics 'Siemens SHELXTL'
_computing_publication_material 'Siemens SHELXTL'
_computing_structure_refinement 'SHELXL-93 (Sheldrick, 1993)'
_computing_structure_solution 'SHELXS-86 (Sheldrick, 1990)'
_diffrn_ambient_temperature 293(2)
_diffrn_measurement_device 'NONIUS CAD4'
_diffrn_measurement_method '\w--2\q scans'
_diffrn_radiation_monochromator graphite
_diffrn_radiation_source 'fine-focus sealed tube'
_diffrn_radiation_type MoK\a
_diffrn_radiation_wavelength 0.71073
_diffrn_reflns_av_R_equivalents 0.0000
_diffrn_reflns_av_sigmaI/netI 0.0552
_diffrn_reflns_limit_h_max 12
_diffrn_reflns_limit_h_min -12
_diffrn_reflns_limit_k_max 20
_diffrn_reflns_limit_k_min 0
_diffrn_reflns_limit_l_max 29
_diffrn_reflns_limit_l_min 0
_diffrn_reflns_number 8298
_diffrn_reflns_theta_max 25.00
_diffrn_reflns_theta_min 1.65
_diffrn_standards_decay_% 0
_diffrn_standards_interval_time 60
_diffrn_standards_number 3
_exptl_absorpt_coefficient_mu 0.629
_exptl_absorpt_correction_T_max 0.6945
_exptl_absorpt_correction_T_min 0.5465
_exptl_absorpt_correction_type empirical
_exptl_crystal_colour deep
_exptl_crystal_density_diffrn 1.330
_exptl_crystal_density_meas ?
_exptl_crystal_description block
_exptl_crystal_F_000 1956
_exptl_crystal_size_max 0.50
_exptl_crystal_size_mid 0.50
_exptl_crystal_size_min 0.50
_refine_diff_density_max 1.512
_refine_diff_density_min -0.883
_refine_diff_density_rms 0.103
_refine_ls_extinction_method none
_refine_ls_goodness_of_fit_all 1.096
_refine_ls_goodness_of_fit_obs 1.236
_refine_ls_matrix_type full
_refine_ls_number_parameters 514
_refine_ls_number_reflns 8298
_refine_ls_number_restraints 0
_refine_ls_restrained_S_all 1.096
_refine_ls_restrained_S_obs 1.236
_refine_ls_R_factor_all 0.1195
_refine_ls_R_factor_obs 0.0698
_refine_ls_shift/esd_max 0.025
_refine_ls_shift/esd_mean 0.003
_refine_ls_structure_factor_coef Fsqd
_refine_ls_weighting_details 'w=1/[\s^2^(Fo^2^)+(0.1575P)^2^+0.0000P] where P=(Fo^2^+2Fc^2^)/3'
_refine_ls_weighting_scheme calc
_refine_ls_wR_factor_all 0.2546
_refine_ls_wR_factor_obs 0.2192
_reflns_number_observed 4963
_reflns_number_total 8298
_reflns_observed_criterion >2sigma(I)
_cod_data_source_file ja992300q_3.cif
_cod_data_source_block ic6412
_cod_depositor_comments
;
The following automatic conversions were performed:

'_exptl_crystal_density_meas' value 'not_measured' was changed to '?'
- the value is perceived as not measured.

Automatic conversion script
Id: cif_fix_values 3008 2015-01-20 13:52:24Z robertas 

The following automatic conversions were performed:

'_refine_ls_weighting_scheme' value 'calc
w=1/[\s^2^(Fo^2^)+(0.1575P)^2^+0.0000P] where P=(Fo^2^+2Fc^2^)/3' was
changed to 'calc'. New tag '_refine_ls_weighting_details' was
created. The value of the new tag was set to
'w=1/[\s^2^(Fo^2^)+(0.1575P)^2^+0.0000P] where P=(Fo^2^+2Fc^2^)/3'.

Automatic conversion script
Id: cif_fix_values 3143 2015-03-26 13:38:13Z robertas 
;
_cod_original_cell_volume 4717.8(11)
_cod_database_code 4115890

loop_
_symmetry_equiv_pos_as_xyz
'x, y, z'
'-x+1/2, y+1/2, -z+1/2'
'-x, -y, -z'
'x-1/2, -y-1/2, z-1/2'

loop_
_atom_site_aniso_label
_atom_site_aniso_U_11
_atom_site_aniso_U_22
_atom_site_aniso_U_33
_atom_site_aniso_U_23
_atom_site_aniso_U_13
_atom_site_aniso_U_12
Fe1 0.0278(4) 0.0410(5) 0.0420(5) -0.0020(3) 0.0027(3) -0.0014(3)
S1 0.0319(7) 0.0494(8) 0.0402(8) -0.0023(6) -0.0017(5) 0.0033(6)
S2 0.0431(9) 0.0547(10) 0.0687(11) 0.0080(8) 0.0092(7) -0.0070(7)
C1 0.041(3) 0.058(4) 0.039(3) 0.001(3) -0.001(3) 0.001(3)
C2 0.038(3) 0.057(4) 0.048(4) -0.003(3) 0.004(3) 0.002(3)
C3 0.040(3) 0.040(3) 0.047(3) -0.006(3) 0.007(3) -0.004(3)
C4 0.032(3) 0.061(4) 0.050(4) -0.022(3) -0.001(3) -0.002(3)
C5 0.038(3) 0.077(5) 0.065(4) -0.028(4) -0.006(3) 0.003(3)
C6 0.026(3) 0.109(7) 0.107(7) -0.057(6) -0.002(4) -0.007(4)
C7 0.043(4) 0.102(6) 0.095(6) -0.055(5) 0.029(4) -0.029(4)
C8 0.046(4) 0.080(5) 0.077(5) -0.025(4) 0.018(3) -0.022(3)
C9 0.036(3) 0.059(4) 0.057(4) -0.017(3) 0.008(3) -0.012(3)
O1 0.075(3) 0.102(4) 0.058(3) 0.006(3) 0.024(3) -0.028(3)
O2 0.078(3) 0.085(4) 0.069(3) -0.032(3) -0.003(3) -0.012(3)
N1 0.043(3) 0.058(3) 0.062(3) 0.000(3) -0.008(2) 0.007(3)
N2 0.040(3) 0.060(3) 0.043(3) 0.007(2) -0.002(2) -0.008(2)
P1 0.0354(8) 0.0484(9) 0.0351(8) -0.0033(6) 0.0025(6) -0.0031(6)
P2 0.0427(8) 0.0409(8) 0.0349(7) 0.0006(6) 0.0031(6) -0.0029(6)
C10 0.037(3) 0.053(3) 0.043(3) -0.005(3) 0.001(2) 0.000(3)
C11 0.051(4) 0.070(4) 0.044(4) -0.011(3) 0.002(3) 0.000(3)
C12 0.064(4) 0.086(5) 0.052(4) -0.027(4) -0.012(3) 0.002(4)
C13 0.055(4) 0.070(5) 0.102(7) -0.030(5) -0.022(4) -0.004(4)
C14 0.076(5) 0.079(5) 0.081(6) -0.004(4) -0.008(4) -0.032(4)
C15 0.065(4) 0.074(5) 0.058(4) 0.002(4) -0.002(3) -0.023(4)
C16 0.043(3) 0.062(4) 0.060(4) -0.014(3) 0.002(3) 0.003(3)
C17 0.078(5) 0.059(5) 0.110(7) -0.015(5) 0.016(5) 0.004(4)
C18 0.102(8) 0.069(6) 0.142(10) -0.015(6) 0.009(7) 0.029(5)
C19 0.076(6) 0.113(8) 0.130(9) -0.039(7) 0.018(6) 0.034(6)
C20 0.059(5) 0.140(9) 0.138(10) -0.019(8) 0.042(6) 0.021(6)
C21 0.052(4) 0.102(6) 0.103(7) 0.003(5) 0.025(4) 0.008(4)
C22 0.045(3) 0.052(3) 0.036(3) 0.002(3) 0.001(2) -0.013(3)
C23 0.064(4) 0.070(4) 0.056(4) 0.005(3) -0.009(3) -0.004(4)
C24 0.072(5) 0.080(5) 0.092(7) 0.033(5) -0.017(5) -0.006(4)
C25 0.091(6) 0.101(7) 0.059(5) 0.030(5) -0.030(4) -0.022(5)
C26 0.092(6) 0.119(7) 0.035(4) 0.004(4) -0.008(4) -0.035(6)
C27 0.060(4) 0.087(5) 0.047(4) 0.000(4) 0.002(3) -0.025(4)
C28 0.051(3) 0.055(4) 0.035(3) -0.006(3) 0.002(3) -0.012(3)
C29 0.107(6) 0.057(4) 0.052(4) -0.013(3) 0.002(4) -0.001(4)
C30 0.136(8) 0.059(5) 0.070(5) -0.020(4) 0.011(5) -0.002(5)
C31 0.085(6) 0.108(7) 0.043(4) -0.019(4) -0.002(4) -0.013(5)
C32 0.056(4) 0.099(6) 0.057(4) -0.007(4) -0.003(3) -0.003(4)
C33 0.047(3) 0.070(4) 0.039(3) -0.004(3) 0.002(3) -0.005(3)
C34 0.059(4) 0.040(3) 0.045(3) 0.004(3) 0.010(3) 0.005(3)
C35 0.075(5) 0.069(5) 0.077(5) 0.026(4) 0.008(4) -0.015(4)
C36 0.105(7) 0.074(6) 0.095(7) 0.028(5) 0.025(6) -0.017(5)
C37 0.123(8) 0.065(5) 0.073(6) 0.027(4) 0.038(6) 0.024(5)
C38 0.098(7) 0.102(7) 0.070(6) 0.038(5) 0.000(5) 0.016(5)
C39 0.070(5) 0.094(6) 0.052(4) 0.024(4) -0.003(4) 0.004(4)
C40 0.042(3) 0.042(3) 0.040(3) 0.003(2) 0.003(2) 0.000(2)
C41 0.045(4) 0.062(4) 0.071(5) -0.018(4) 0.002(3) 0.004(3)
C42 0.047(4) 0.106(6) 0.081(5) 0.000(5) 0.007(4) 0.010(4)
C43 0.067(5) 0.070(5) 0.079(5) -0.022(4) 0.009(4) 0.017(4)
C44 0.068(5) 0.061(4) 0.067(5) -0.013(4) 0.002(4) 0.005(3)
C45 0.048(3) 0.049(4) 0.058(4) -0.008(3) 0.001(3) 0.000(3)
C46 0.274(18) 0.098(8) 0.069(6) -0.013(6) -0.052(8) 0.063(10)
Cl1 0.201(4) 0.197(4) 0.108(2) -0.022(3) 0.002(2) -0.015(3)
Cl2 0.156(3) 0.149(3) 0.128(3) 0.005(2) -0.035(2) 0.019(2)

loop_
_atom_site_label
_atom_site_type_symbol
_atom_site_fract_x
_atom_site_fract_y
_atom_site_fract_z
_atom_site_U_iso_or_equiv
_atom_site_thermal_displace_type
_atom_site_occupancy
_atom_site_calc_flag
_atom_site_refinement_flags
Fe1 Fe 0.93063(6) 0.57829(4) 0.02897(3) 0.0369(3) Uani 1 d .
S1 S 1.09344(12) 0.49952(8) 0.04930(6) 0.0406(4) Uani 1 d .
S2 S 1.06286(14) 0.65606(9) -0.01509(7) 0.0553(4) Uani 1 d .
C1 C 0.8250(5) 0.5247(4) 0.0673(2) 0.0461(14) Uani 1 d .
C2 C 0.9617(5) 0.6397(4) 0.0847(3) 0.0473(14) Uani 1 d .
C3 C 0.7980(5) 0.6402(3) -0.0019(2) 0.0422(13) Uani 1 d .
C4 C 1.2228(5) 0.5563(4) 0.0358(3) 0.0478(15) Uani 1 d .
C5 C 1.3405(5) 0.5311(4) 0.0507(3) 0.060(2) Uani 1 d .
H5A H 1.3506(5) 0.4853(4) 0.0692(3) 0.072 Uiso 1 calc R
C6 C 1.4412(6) 0.5734(5) 0.0384(4) 0.081(3) Uani 1 d .
H6A H 1.5194(6) 0.5567(5) 0.0493(4) 0.097 Uiso 1 calc R
C7 C 1.4279(6) 0.6389(6) 0.0107(4) 0.079(3) Uani 1 d .
H7A H 1.4973(6) 0.6668(6) 0.0023(4) 0.095 Uiso 1 calc R
C8 C 1.3130(6) 0.6656(4) -0.0057(3) 0.067(2) Uani 1 d .
H8A H 1.3054(6) 0.7109(4) -0.0251(3) 0.081 Uiso 1 calc R
C9 C 1.2080(5) 0.6239(4) 0.0071(3) 0.050(2) Uani 1 d .
O1 O 0.7568(5) 0.4958(3) 0.0933(2) 0.078(2) Uani 1 d .
O2 O 0.9842(5) 0.6787(3) 0.1210(2) 0.0774(15) Uani 1 d .
N1 N 0.7236(5) 0.6766(3) -0.0224(2) 0.0546(13) Uani 1 d .
N2 N 0.9432(4) 0.9519(3) 0.1641(2) 0.0479(12) Uani 1 d .
P1 P 0.85685(13) 0.91269(9) 0.20585(6) 0.0396(4) Uani 1 d .
P2 P 1.07784(14) 0.98527(8) 0.16201(6) 0.0394(4) Uani 1 d .
C10 C 0.7792(5) 0.8349(3) 0.1722(2) 0.0442(13) Uani 1 d .
C11 C 0.7596(6) 0.8358(4) 0.1167(3) 0.055(2) Uani 1 d .
H11A H 0.7896(6) 0.8758(4) 0.0964(3) 0.066 Uiso 1 calc R
C12 C 0.6957(7) 0.7775(5) 0.0914(3) 0.068(2) Uani 1 d .
H12A H 0.6810(7) 0.7790(5) 0.0541(3) 0.081 Uiso 1 calc R
C13 C 0.6539(7) 0.7180(5) 0.1202(4) 0.076(2) Uani 1 d .
H13A H 0.6140(7) 0.6781(5) 0.1022(4) 0.091 Uiso 1 calc R
C14 C 0.6696(7) 0.7159(5) 0.1755(4) 0.079(2) Uani 1 d .
H14A H 0.6383(7) 0.6757(5) 0.1953(4) 0.095 Uiso 1 calc R
C15 C 0.7338(6) 0.7754(4) 0.2017(3) 0.066(2) Uani 1 d .
H15A H 0.7459(6) 0.7746(4) 0.2392(3) 0.079 Uiso 1 calc R
C16 C 0.7406(6) 0.9776(4) 0.2270(3) 0.055(2) Uani 1 d .
C17 C 0.7407(8) 1.0514(4) 0.2079(4) 0.082(2) Uani 1 d .
H17A H 0.8021(8) 1.0685(4) 0.1857(4) 0.099 Uiso 1 calc R
C18 C 0.6449(10) 1.1000(5) 0.2231(5) 0.104(3) Uani 1 d .
H18A H 0.6439(10) 1.1498(5) 0.2105(5) 0.125 Uiso 1 calc R
C19 C 0.5568(9) 1.0773(7) 0.2546(5) 0.106(3) Uani 1 d .
H19A H 0.4947(9) 1.1107(7) 0.2639(5) 0.127 Uiso 1 calc R
C20 C 0.5577(8) 1.0062(7) 0.2729(5) 0.111(4) Uani 1 d .
H20A H 0.4961(8) 0.9908(7) 0.2956(5) 0.134 Uiso 1 calc R
C21 C 0.6463(7) 0.9547(5) 0.2594(4) 0.085(3) Uani 1 d .
H21A H 0.6429(7) 0.9048(5) 0.2719(4) 0.102 Uiso 1 calc R
C22 C 0.9343(5) 0.8731(3) 0.2649(2) 0.0445(14) Uani 1 d .
C23 C 1.0100(6) 0.8122(4) 0.2582(3) 0.063(2) Uani 1 d .
H23A H 1.0178(6) 0.7904(4) 0.2241(3) 0.076 Uiso 1 calc R
C24 C 1.0752(7) 0.7837(5) 0.3029(4) 0.082(2) Uani 1 d .
H24A H 1.1261(7) 0.7417(5) 0.2988(4) 0.098 Uiso 1 calc R
C25 C 1.0657(9) 0.8166(6) 0.3534(3) 0.084(3) Uani 1 d .
H25A H 1.1114(9) 0.7977(6) 0.3830(3) 0.101 Uiso 1 calc R
C26 C 0.9901(8) 0.8760(6) 0.3594(3) 0.082(3) Uani 1 d .
H26A H 0.9828(8) 0.8977(6) 0.3935(3) 0.098 Uiso 1 calc R
C27 C 0.9231(7) 0.9053(4) 0.3158(3) 0.065(2) Uani 1 d .
H27A H 0.8708(7) 0.9465(4) 0.3205(3) 0.078 Uiso 1 calc R
C28 C 1.1357(6) 1.0312(3) 0.2233(2) 0.0470(14) Uani 1 d .
C29 C 1.1127(8) 1.1089(4) 0.2307(3) 0.072(2) Uani 1 d .
H29A H 1.0734(8) 1.1378(4) 0.2037(3) 0.087 Uiso 1 calc R
C30 C 1.1514(9) 1.1418(5) 0.2808(3) 0.088(3) Uani 1 d .
H30A H 1.1354(9) 1.1930(5) 0.2873(3) 0.106 Uiso 1 calc R
C31 C 1.2095(8) 1.1013(6) 0.3184(3) 0.079(2) Uani 1 d .
H31A H 1.2369(8) 1.1251(6) 0.3503(3) 0.095 Uiso 1 calc R
C32 C 1.2309(7) 1.0251(5) 0.3119(3) 0.070(2) Uani 1 d .
H32A H 1.2706(7) 0.9972(5) 0.3394(3) 0.085 Uiso 1 calc R
C33 C 1.1929(5) 0.9905(4) 0.2644(2) 0.052(2) Uani 1 d .
H33A H 1.2061(5) 0.9386(4) 0.2599(2) 0.063 Uiso 1 calc R
C34 C 1.0776(6) 1.0524(3) 0.1075(2) 0.0477(14) Uani 1 d .
C35 C 1.1825(7) 1.0977(4) 0.1004(3) 0.074(2) Uani 1 d .
H35A H 1.2503(7) 1.0941(4) 0.1243(3) 0.088 Uiso 1 calc R
C36 C 1.1823(9) 1.1477(5) 0.0572(4) 0.091(3) Uani 1 d .
H36A H 1.2514(9) 1.1772(5) 0.0511(4) 0.109 Uiso 1 calc R
C37 C 1.0781(10) 1.1540(4) 0.0225(4) 0.086(3) Uani 1 d .
H37A H 1.0796(10) 1.1868(4) -0.0070(4) 0.104 Uiso 1 calc R
C38 C 0.9773(9) 1.1141(5) 0.0311(3) 0.090(3) Uani 1 d .
H38A H 0.9069(9) 1.1216(5) 0.0092(3) 0.108 Uiso 1 calc R
C39 C 0.9774(7) 1.0604(5) 0.0733(3) 0.072(2) Uani 1 d .
H39A H 0.9085(7) 1.0302(5) 0.0779(3) 0.087 Uiso 1 calc R
C40 C 1.1871(5) 0.9120(3) 0.1449(2) 0.0416(13) Uani 1 d .
C41 C 1.3123(6) 0.9211(4) 0.1554(3) 0.059(2) Uani 1 d .
H41A H 1.3424(6) 0.9635(4) 0.1742(3) 0.071 Uiso 1 calc R
C42 C 1.3905(7) 0.8663(5) 0.1376(3) 0.078(2) Uani 1 d .
H42A H 1.4747(7) 0.8716(5) 0.1443(3) 0.093 Uiso 1 calc R
C43 C 1.3463(7) 0.8024(4) 0.1094(3) 0.072(2) Uani 1 d .
H43A H 1.3999(7) 0.7655(4) 0.0972(3) 0.086 Uiso 1 calc R
C44 C 1.2262(7) 0.7957(4) 0.1005(3) 0.065(2) Uani 1 d .
H44A H 1.1957(7) 0.7534(4) 0.0817(3) 0.078 Uiso 1 calc R
C45 C 1.1454(6) 0.8492(3) 0.1181(3) 0.0517(15) Uani 1 d .
H45A H 1.0614(6) 0.8425(3) 0.1116(3) 0.062 Uiso 1 calc R
C46 C 0.9652(14) 0.6878(6) -0.1392(4) 0.148(6) Uani 1 d .
H46A H 0.9799(14) 0.6382(6) -0.1231(4) 0.178 Uiso 1 calc R
H46B H 0.9101(14) 0.7166(6) -0.1169(4) 0.178 Uiso 1 calc R
Cl1 Cl 1.1258(4) 0.7452(3) -0.1504(2) 0.169(2) Uani 1 d .
Cl2 Cl 0.9106(4) 0.6808(2) -0.20330(14) 0.1454(13) Uani 1 d .
C49 C 1.4475 0.8574 -0.0643 0.200 Uiso 1 d .
H49A H 1.3855 0.8295 -0.0846(23) 0.300 Uiso 1 calc R
H49B H 1.4784 0.8268 -0.0346(23) 0.300 Uiso 1 calc R
H49C H 1.5135 0.8698 -0.0875(23) 0.300 Uiso 1 calc R
C48 C 1.4014 0.9182 -0.0462 0.200 Uiso 1 d .
H48A H 1.3345 0.9066 -0.0226(23) 0.240 Uiso 1 calc R
H48B H 1.3699 0.9497 -0.0758(23) 0.240 Uiso 1 calc R
C47 C 1.5071 0.9600 -0.0140 0.200 Uiso 1 d .
H47A H 1.5740 0.9651 -0.0387(23) 0.240 Uiso 1 calc R
H47B H 1.5355 0.9252 0.0143(23) 0.240 Uiso 1 calc R

loop_
_atom_type_symbol
_atom_type_description
_atom_type_scat_dispersion_real
_atom_type_scat_dispersion_imag
_atom_type_scat_source
C C 0.0033 0.0016 'International Tables Vol C Tables 4.2.6.8 and 6.1.1.4'
H H 0.0000 0.0000 'International Tables Vol C Tables 4.2.6.8 and 6.1.1.4'
N N 0.0061 0.0033 'International Tables Vol C Tables 4.2.6.8 and 6.1.1.4'
O O 0.0106 0.0060 'International Tables Vol C Tables 4.2.6.8 and 6.1.1.4'
P P 0.1023 0.0942 'International Tables Vol C Tables 4.2.6.8 and 6.1.1.4'
S S 0.1246 0.1234 'International Tables Vol C Tables 4.2.6.8 and 6.1.1.4'
Cl Cl 0.1484 0.1585 'International Tables Vol C Tables 4.2.6.8 and 6.1.1.4'
Fe Fe 0.3463 0.8444 'International Tables Vol C Tables 4.2.6.8 and 6.1.1.4'

loop_
_geom_angle_atom_site_label_1
_geom_angle_atom_site_label_2
_geom_angle_atom_site_label_3
_geom_angle
_geom_angle_site_symmetry_3
C2 Fe1 C1 91.0(3) .
C2 Fe1 C3 94.7(3) .
C1 Fe1 C3 91.1(3) .
C2 Fe1 S2 84.2(2) .
C1 Fe1 S2 174.8(2) .
C3 Fe1 S2 87.2(2) .
C2 Fe1 S1 94.2(2) .
C1 Fe1 S1 94.2(2) .
C3 Fe1 S1 169.5(2) .
S2 Fe1 S1 88.27(6) .
C2 Fe1 S1 174.5(2) 3_765
C1 Fe1 S1 94.2(2) 3_765
C3 Fe1 S1 86.8(2) 3_765
S2 Fe1 S1 90.60(6) 3_765
S1 Fe1 S1 83.80(6) 3_765
C4 S1 Fe1 103.5(2) .
C4 S1 Fe1 103.7(2) 3_765
Fe1 S1 Fe1 96.20(6) 3_765
C9 S2 Fe1 103.6(2) .
O1 C1 Fe1 175.0(6) .
O2 C2 Fe1 178.5(6) .
N1 C3 Fe1 176.5(5) .
C5 C4 C9 119.7(6) .
C5 C4 S1 120.2(6) .
C9 C4 S1 120.0(4) .
C6 C5 C4 120.4(8) .
C7 C6 C5 120.4(7) .
C6 C7 C8 121.2(7) .
C7 C8 C9 119.6(8) .
C4 C9 C8 118.7(6) .
C4 C9 S2 121.6(4) .
C8 C9 S2 119.7(6) .
P1 N2 P2 139.3(3) .
N2 P1 C10 108.2(3) .
N2 P1 C16 110.8(3) .
C10 P1 C16 107.0(3) .
N2 P1 C22 115.2(3) .
C10 P1 C22 106.2(3) .
C16 P1 C22 109.0(3) .
N2 P2 C34 107.0(3) .
N2 P2 C28 115.7(3) .
C34 P2 C28 109.0(3) .
N2 P2 C40 111.2(3) .
C34 P2 C40 106.0(3) .
C28 P2 C40 107.5(3) .
C15 C10 C11 119.1(6) .
C15 C10 P1 120.5(5) .
C11 C10 P1 120.3(5) .
C12 C11 C10 120.0(7) .
C13 C12 C11 120.8(7) .
C12 C13 C14 120.9(7) .
C13 C14 C15 118.7(8) .
C10 C15 C14 120.5(7) .
C17 C16 C21 118.7(7) .
C17 C16 P1 119.2(6) .
C21 C16 P1 121.9(6) .
C16 C17 C18 117.9(9) .
C19 C18 C17 122.4(10) .
C18 C19 C20 119.1(9) .
C19 C20 C21 122.4(10) .
C20 C21 C16 119.4(9) .
C23 C22 C27 120.3(6) .
C23 C22 P1 118.2(5) .
C27 C22 P1 121.4(5) .
C22 C23 C24 118.8(7) .
C25 C24 C23 121.0(8) .
C26 C25 C24 119.5(7) .
C25 C26 C27 121.0(8) .
C26 C27 C22 119.5(8) .
C33 C28 C29 119.4(6) .
C33 C28 P2 121.3(5) .
C29 C28 P2 119.1(5) .
C28 C29 C30 117.6(7) .
C31 C30 C29 121.1(8) .
C30 C31 C32 121.8(7) .
C33 C32 C31 119.1(7) .
C32 C33 C28 121.0(7) .
C39 C34 C35 120.0(6) .
C39 C34 P2 120.9(5) .
C35 C34 P2 119.1(5) .
C36 C35 C34 118.4(8) .
C35 C36 C37 120.0(8) .
C38 C37 C36 121.3(8) .
C37 C38 C39 119.6(8) .
C34 C39 C38 120.6(8) .
C45 C40 C41 119.7(6) .
C45 C40 P2 118.7(5) .
C41 C40 P2 121.5(5) .
C42 C41 C40 118.4(7) .
C41 C42 C43 121.2(7) .
C44 C43 C42 118.4(7) .
C43 C44 C45 121.9(7) .
C40 C45 C44 120.4(6) .
Cl2 C46 Cl1 100.7(7) .
C49 C48 C47 106.4 .
C48 C47 C47 124.2 3_875

loop_
_geom_bond_atom_site_label_1
_geom_bond_atom_site_label_2
_geom_bond_distance
_geom_bond_site_symmetry_2
Fe1 C2 1.771(6) .
Fe1 C1 1.784(6) .
Fe1 C3 1.941(6) .
Fe1 S2 2.288(2) .
Fe1 S1 2.290(2) .
Fe1 S1 2.373(2) 3_765
S1 C4 1.767(6) .
S1 Fe1 2.373(2) 3_765
S2 C9 1.747(6) .
C1 O1 1.120(7) .
C2 O2 1.147(7) .
C3 N1 1.138(7) .
C4 C5 1.392(8) .
C4 C9 1.389(9) .
C5 C6 1.368(10) .
C6 C7 1.345(12) .
C7 C8 1.382(11) .
C8 C9 1.404(8) .
N2 P1 1.577(5) .
N2 P2 1.582(5) .
P1 C10 1.794(6) .
P1 C16 1.795(6) .
P1 C22 1.798(6) .
P2 C34 1.789(6) .
P2 C28 1.808(6) .
P2 C40 1.813(6) .
C10 C15 1.376(9) .
C10 C11 1.378(8) .
C11 C12 1.376(9) .
C12 C13 1.351(11) .
C13 C14 1.370(12) .
C14 C15 1.402(10) .
C16 C17 1.380(10) .
C16 C21 1.384(10) .
C17 C18 1.409(12) .
C18 C19 1.317(14) .
C19 C20 1.329(14) .
C20 C21 1.372(12) .
C22 C23 1.364(9) .
C22 C27 1.387(9) .
C23 C24 1.384(10) .
C24 C25 1.381(12) .
C25 C26 1.340(12) .
C26 C27 1.378(11) .
C28 C33 1.372(9) .
C28 C29 1.401(9) .
C29 C30 1.415(10) .
C30 C31 1.312(11) .
C31 C32 1.370(12) .
C32 C33 1.371(9) .
C34 C39 1.363(10) .
C34 C35 1.409(9) .
C35 C36 1.382(10) .
C36 C37 1.401(13) .
C37 C38 1.325(12) .
C38 C39 1.405(10) .
C40 C45 1.356(8) .
C40 C41 1.388(8) .
C41 C42 1.370(10) .
C42 C43 1.397(11) .
C43 C44 1.323(10) .
C44 C45 1.369(9) .
C46 Cl2 1.673(10) .
C46 Cl1 2.046(15) .
C49 C48 1.27 .
C48 C47 1.56 .
C47 C47 1.58 3_875
